data_4130180
loop_
_publ_author_name
'Mo, Zhenbo'
'Rit, Arnab'
'Campos, Jes\'us'
'Kolychev, Eugene L.'
'Aldridge, Simon'

_publ_section_related_literature
; 
? 
;
_publ_section_title
;
 Catalytic B-N Dehydrogenation Using Frustrated Lewis Pairs: Evidence for
 a Chain-Growth Coupling Mechanism.
;
_journal_issue 10
_journal_name_full 'Journal of the American Chemical Society'
_journal_page_first 3306
_journal_page_last 3309
_journal_paper_doi 10.1021/jacs.6b01170
_journal_volume 138
_journal_year 2016
_chemical_formula_moiety 'C40 H30 B2 F10 N1 O1 P1'
_chemical_formula_sum 'C40 H30 B2 F10 N O P'
_chemical_formula_weight 783.26
_space_group_IT_number 2
_space_group_name_Hall '-P 1'
_space_group_name_H-M_alt 'P -1'
_symmetry_cell_setting triclinic
_symmetry_space_group_name_Hall '-P 1'
_symmetry_space_group_name_H-M 'P -1'
_atom_sites_solution_hydrogens difmap
_atom_sites_solution_primary other
_audit_creation_date 2015-11-28
_audit_creation_method CRYSTALS_ver_14.61
_cell_angle_alpha 81.7674(4)
_cell_angle_beta 84.2722(4)
_cell_angle_gamma 78.4057(4)
_cell_formula_units_Z 4
_cell_length_a 10.09820(10)
_cell_length_b 19.7298(2)
_cell_length_c 20.5270(2)
_cell_measurement_reflns_used 17391
_cell_measurement_temperature 150
_cell_measurement_theta_max 27
_cell_measurement_theta_min 5
_cell_volume 3954.32(7)
_computing_cell_refinement 'DENZO/SCALEPACK (Otwinowski & Minor, 1997)'
_computing_data_collection 'COLLECT (Nonius, 2001).'
_computing_data_reduction 'DENZO/SCALEPACK (Otwinowski & Minor, 1997)'
_computing_molecular_graphics 'CAMERON (Watkin et al., 1996)'
_computing_publication_material 'CRYSTALS (Betteridge et al., 2003)'
_computing_structure_refinement 'CRYSTALS (Betteridge et al., 2003)'
_computing_structure_solution 'Superflip (Palatinus & Chapuis, 2007)'
_diffrn_ambient_temperature 150
_diffrn_measured_fraction_theta_full 0.992
_diffrn_measured_fraction_theta_max 0.990
_diffrn_measurement_device Area
_diffrn_measurement_device_type 'Nonius KappaCCD'
_diffrn_measurement_method \w
_diffrn_radiation_monochromator graphite
_diffrn_radiation_type 'Mo K\a'
_diffrn_radiation_wavelength 0.71073
_diffrn_reflns_av_R_equivalents 0.031
_diffrn_reflns_limit_h_max 13
_diffrn_reflns_limit_h_min -12
_diffrn_reflns_limit_k_max 25
_diffrn_reflns_limit_k_min -25
_diffrn_reflns_limit_l_max 26
_diffrn_reflns_limit_l_min 0
_diffrn_reflns_number 17932
_diffrn_reflns_theta_full 26.094
_diffrn_reflns_theta_max 27.467
_diffrn_reflns_theta_min 5.101
_diffrn_standards_number 0
_exptl_absorpt_coefficient_mu 0.149
_exptl_absorpt_correction_T_max 0.96
_exptl_absorpt_correction_T_min 0.96
_exptl_absorpt_correction_type multi-scan
_exptl_absorpt_process_details 'DENZO/SCALEPACK (Otwinowski & Minor, 1997)'
_exptl_crystal_colour colorless
_exptl_crystal_density_diffrn 1.316
_exptl_crystal_density_method 'not measured'
_exptl_crystal_description block
_exptl_crystal_F_000 1600
_exptl_crystal_size_max 0.360
_exptl_crystal_size_mid 0.300
_exptl_crystal_size_min 0.280
_platon_squeeze_details
;
;
_refine_diff_density_max 0.71
_refine_diff_density_min -0.57
_refine_ls_extinction_method None
_refine_ls_goodness_of_fit_ref 0.9841
_refine_ls_hydrogen_treatment mixed
_refine_ls_matrix_type full
_refine_ls_number_parameters 1003
_refine_ls_number_reflns 17932
_refine_ls_number_restraints 14
_refine_ls_R_factor_all 0.0900
_refine_ls_R_factor_gt 0.0550
_refine_ls_shift/su_max 0.0010128
_refine_ls_shift/su_mean 0.0000457
_refine_ls_structure_factor_coef Fsqd
_refine_ls_weighting_details
;
 Method, part 1, Chebychev polynomial, (Watkin, 1994, Prince, 1982) 
 [weight] = 1.0/[A~0~*T~0~(x)+A~1~*T~1~(x) ... +A~n-1~]*T~n-1~(x)] 
 where A~i~ are the Chebychev coefficients listed below and x= Fcalc/Fmax 
 Method = Robust Weighting (Prince, 1982) 
 W = [weight] * [1-(deltaF/6*sigmaF)^2^]^2^ 
 A~i~ are: 
 23.1 34.4 17.1 4.46 
;
_refine_ls_weighting_scheme calc
_refine_ls_wR_factor_all 0.1708
_refine_ls_wR_factor_gt 0.1327
_refine_ls_wR_factor_ref 0.1708
_reflns_limit_h_max 13
_reflns_limit_h_min -12
_reflns_limit_k_max 25
_reflns_limit_k_min -25
_reflns_limit_l_max 26
_reflns_limit_l_min 0
_reflns_number_gt 12054
_reflns_number_total 17932
_reflns_threshold_expression I>2.0\s(I)
_oxford_diffrn_Wilson_B_factor 2.70
_oxford_diffrn_Wilson_scale 10.95
_oxford_refine_ls_r_factor_ref 0.0900
_oxford_refine_ls_scale 0.3395(3)
_oxford_reflns_number_all 17932
_oxford_reflns_threshold_expression_ref I>-3.0\s(I)
_oxford_structure_analysis_title 'Compound X At 14:24 on 24/11'
_cod_data_source_file ja6b01170_si_002.cif
_cod_data_source_block 2-HBH2NH2Me
_cod_depositor_comments
;
The following automatic conversions were performed:

data item '_atom_sites_solution_primary' value 'Other' was changed to
'other' in accordance with the
/home/saulius/struct/COD-crude-data/automatic-downloads/DataCite-retrospective/ACS/depositions/lib/dictionaries/cif_core.dic
dictionary named 'cif_core.dic' version 2.4.2 last updated on
2011-04-26.

Automatic conversion script
Id: cif_fix_values 6909 2019-04-08 15:41:33Z antanas 
;
_cod_original_cell_volume 3954.32(4)
_cod_original_sg_symbol_Hall '-P 1 '
_cod_original_sg_symbol_H-M 'P -1 '
_cod_original_formula_sum 'C40 H30 B2 F10 N1 O1 P1'
_cod_database_code 4130180

loop_
_symmetry_equiv_pos_as_xyz
x,y,z
-x,-y,-z

loop_
_atom_site_label
_atom_site_type_symbol
_atom_site_fract_x
_atom_site_fract_y
_atom_site_fract_z
_atom_site_U_iso_or_equiv
_atom_site_occupancy
_atom_site_adp_type
_atom_site_refinement_flags_posn
H63 H 0.8844 0.2685 0.7080 0.0550 1.0000 Uiso R
H64 H 0.6739 0.3369 0.7347 0.0688 1.0000 Uiso R
H65 H 0.5822 0.4290 0.6579 0.0654 1.0000 Uiso R
H66 H 0.7030 0.4564 0.5591 0.0634 1.0000 Uiso R
H67 H 0.9176 0.3902 0.5348 0.0501 1.0000 Uiso R
H57 H 1.2126 0.1467 0.5338 0.0518 1.0000 Uiso R
H58 H 1.1488 0.0679 0.4730 0.0641 1.0000 Uiso R
H59 H 0.9237 0.0751 0.4579 0.0721 1.0000 Uiso R
H60 H 0.7594 0.1607 0.5009 0.0678 1.0000 Uiso R
H61 H 0.8190 0.2382 0.5607 0.0527 1.0000 Uiso R
H51 H 1.4580 0.3340 0.8553 0.0412 1.0000 Uiso R
H52 H 1.4271 0.4546 0.8325 0.0459 1.0000 Uiso R
H53 H 1.2809 0.5124 0.7523 0.0386 1.0000 Uiso R
H491 H 1.5648 0.2262 0.8226 0.0687 1.0000 Uiso R
H492 H 1.5276 0.1576 0.8038 0.0684 1.0000 Uiso R
H493 H 1.5412 0.2211 0.7480 0.0688 1.0000 Uiso R
H481 H 1.2212 0.2426 0.8881 0.0714 1.0000 Uiso R
H482 H 1.3679 0.2430 0.9063 0.0713 1.0000 Uiso R
H483 H 1.3296 0.1729 0.8921 0.0719 1.0000 Uiso R
H42 H 1.0975 0.1231 0.6584 0.0478 1.0000 Uiso R
H43 H 1.2078 0.0570 0.7490 0.0583 1.0000 Uiso R
H44 H 1.3263 0.1085 0.8108 0.0509 1.0000 Uiso R
H23 H -0.3619 0.8058 0.8920 0.0469 1.0000 Uiso R
H24 H -0.4342 0.8884 0.9641 0.0610 1.0000 Uiso R
H25 H -0.2784 0.9291 1.0152 0.0681 1.0000 Uiso R
H26 H -0.0468 0.8885 0.9940 0.0641 1.0000 Uiso R
H27 H 0.0272 0.8033 0.9242 0.0510 1.0000 Uiso R
H17 H -0.1636 0.5837 0.8539 0.0823 1.0000 Uiso R
H18 H -0.1982 0.4908 0.9345 0.1090 1.0000 Uiso R
H19 H -0.2018 0.5016 1.0437 0.0883 1.0000 Uiso R
H20 H -0.1563 0.6031 1.0759 0.0745 1.0000 Uiso R
H21 H -0.1228 0.6954 0.9972 0.0593 1.0000 Uiso R
H11 H 0.3593 0.9125 0.6504 0.0478 1.0000 Uiso R
H12 H 0.2008 1.0051 0.6064 0.0471 1.0000 Uiso R
H13 H -0.0246 1.0164 0.6458 0.0388 1.0000 Uiso R
H91 H 0.4930 0.8171 0.6750 0.0720 1.0000 Uiso R
H92 H 0.4054 0.7626 0.6625 0.0717 1.0000 Uiso R
H93 H 0.5123 0.7435 0.7178 0.0718 1.0000 Uiso R
H82 H 0.3253 0.8624 0.8286 0.0761 1.0000 Uiso R
H81 H 0.4466 0.8766 0.7745 0.0768 1.0000 Uiso R
H83 H 0.4608 0.8038 0.8226 0.0767 1.0000 Uiso R
H2 H 0.1126 0.6089 0.8837 0.0476 1.0000 Uiso R
H3 H 0.3419 0.5880 0.8530 0.0590 1.0000 Uiso R
H4 H 0.4405 0.6768 0.7937 0.0546 1.0000 Uiso R
C1 C 0.0706(3) 0.70830(13) 0.83808(13) 0.0305 1.0000 Uani .
C2 C 0.1515(3) 0.64383(15) 0.85745(15) 0.0405 1.0000 Uani .
C3 C 0.2886(3) 0.63231(17) 0.84043(18) 0.0497 1.0000 Uani .
C4 C 0.3467(3) 0.68494(17) 0.80424(17) 0.0457 1.0000 Uani .
C5 C 0.2704(3) 0.74986(15) 0.78365(14) 0.0347 1.0000 Uani .
C6 C 0.1311(2) 0.76073(13) 0.80070(13) 0.0291 1.0000 Uani .
C7 C 0.3354(3) 0.80851(15) 0.74711(15) 0.0370 1.0000 Uani .
C8 C 0.3976(3) 0.84104(19) 0.79800(19) 0.0517 1.0000 Uani .
C9 C 0.4467(3) 0.78050(18) 0.69584(18) 0.0481 1.0000 Uani .
C10 C 0.2289(3) 0.86513(14) 0.71395(14) 0.0323 1.0000 Uani .
C11 C 0.2673(3) 0.91621(15) 0.66579(15) 0.0398 1.0000 Uani .
C12 C 0.1738(3) 0.97141(15) 0.63995(15) 0.0391 1.0000 Uani .
C13 C 0.0382(3) 0.97773(13) 0.66330(13) 0.0324 1.0000 Uani .
C14 C -0.0085(3) 0.92928(13) 0.71255(12) 0.0280 1.0000 Uani .
C15 C 0.0915(2) 0.87262(12) 0.73454(12) 0.0268 1.0000 Uani .
C16 C -0.1419(3) 0.64955(14) 0.91694(14) 0.0369 1.0000 Uani .
C17 C -0.1630(5) 0.58812(19) 0.8988(2) 0.0681 1.0000 Uani .
C18 C -0.1841(6) 0.5328(2) 0.9468(3) 0.0906 1.0000 Uani .
C19 C -0.1843(5) 0.5392(2) 1.0121(2) 0.0738 1.0000 Uani .
C20 C -0.1598(4) 0.59889(19) 1.03093(19) 0.0615 1.0000 Uani .
C21 C -0.1385(4) 0.65393(17) 0.98403(16) 0.0494 1.0000 Uani .
C22 C -0.1613(3) 0.79598(13) 0.90128(12) 0.0324 1.0000 Uani .
C23 C -0.2980(3) 0.82188(15) 0.91314(14) 0.0396 1.0000 Uani .
C24 C -0.3413(4) 0.87168(17) 0.95577(15) 0.0510 1.0000 Uani .
C25 C -0.2487(5) 0.89598(16) 0.98591(15) 0.0570 1.0000 Uani .
C26 C -0.1121(4) 0.87185(17) 0.97369(15) 0.0535 1.0000 Uani .
C27 C -0.0669(4) 0.82121(16) 0.93158(14) 0.0426 1.0000 Uani .
C28 C -0.2623(3) 0.99468(14) 0.69088(13) 0.0330 1.0000 Uani .
C29 C -0.3367(3) 0.96851(15) 0.65136(14) 0.0379 1.0000 Uani .
C30 C -0.4243(3) 1.0097(2) 0.60666(16) 0.0500 1.0000 Uani .
C31 C -0.4396(3) 1.0806(2) 0.60118(17) 0.0532 1.0000 Uani .
C32 C -0.3666(4) 1.11005(17) 0.63834(16) 0.0499 1.0000 Uani .
C33 C -0.2804(3) 1.06738(15) 0.68189(15) 0.0411 1.0000 Uani .
C34 C -0.1811(3) 0.98156(14) 0.81197(13) 0.0382 1.0000 Uani .
C35 C -0.3102(4) 1.00337(17) 0.84091(16) 0.0537 1.0000 Uani .
C36 C -0.3357(6) 1.0408(2) 0.89419(19) 0.0785 1.0000 Uani .
C37 C -0.2302(8) 1.0570(2) 0.9225(2) 0.0899 1.0000 Uani .
C38 C -0.1007(6) 1.0353(2) 0.89708(18) 0.0756 1.0000 Uani .
C39 C -0.0783(4) 0.99825(16) 0.84305(15) 0.0505 1.0000 Uani .
C40 C -0.1779(3) 0.74989(16) 0.65033(13) 0.0388 1.0000 Uani D
C41 C 1.1427(3) 0.21555(13) 0.67152(12) 0.0298 1.0000 Uani .
C42 C 1.1427(3) 0.14420(14) 0.68548(14) 0.0401 1.0000 Uani .
C43 C 1.2093(4) 0.10503(15) 0.73830(16) 0.0486 1.0000 Uani .
C44 C 1.2791(3) 0.13618(14) 0.77578(15) 0.0422 1.0000 Uani .
C45 C 1.2789(3) 0.20805(13) 0.76470(12) 0.0313 1.0000 Uani .
C46 C 1.2065(3) 0.24730(12) 0.71354(12) 0.0275 1.0000 Uani .
C47 C 1.3598(3) 0.23985(13) 0.80647(12) 0.0316 1.0000 Uani .
C48 C 1.3154(4) 0.22307(17) 0.87967(14) 0.0478 1.0000 Uani .
C49 C 1.5119(3) 0.20832(16) 0.79396(17) 0.0458 1.0000 Uani .
C50 C 1.3380(3) 0.31848(13) 0.78783(12) 0.0283 1.0000 Uani .
C51 C 1.4012(3) 0.35728(14) 0.82257(13) 0.0349 1.0000 Uani .
C52 C 1.3816(3) 0.42922(15) 0.80912(14) 0.0384 1.0000 Uani .
C53 C 1.2954(3) 0.46302(13) 0.76085(13) 0.0323 1.0000 Uani .
C54 C 1.2291(2) 0.42766(12) 0.72388(12) 0.0266 1.0000 Uani .
C55 C 1.2558(2) 0.35468(12) 0.73872(11) 0.0255 1.0000 Uani .
C56 C 1.0222(3) 0.20085(14) 0.55280(13) 0.0341 1.0000 Uani .
C57 C 1.1205(4) 0.14919(15) 0.52666(15) 0.0431 1.0000 Uani .
C58 C 1.0823(4) 0.10230(17) 0.49122(16) 0.0531 1.0000 Uani .
C59 C 0.9480(5) 0.10676(19) 0.48149(18) 0.0602 1.0000 Uani .
C60 C 0.8502(4) 0.15751(19) 0.50681(19) 0.0568 1.0000 Uani .
C61 C 0.8867(3) 0.20468(16) 0.54259(16) 0.0442 1.0000 Uani .
C62 C 0.9207(3) 0.32232(14) 0.61889(13) 0.0322 1.0000 Uani .
C63 C 0.8479(3) 0.30650(17) 0.67856(17) 0.0459 1.0000 Uani .
C64 C 0.7218(3) 0.3469(2) 0.6930(2) 0.0572 1.0000 Uani .
C65 C 0.6680(3) 0.40215(19) 0.6482(2) 0.0543 1.0000 Uani .
C66 C 0.7400(4) 0.41832(18) 0.58953(19) 0.0524 1.0000 Uani .
C67 C 0.8674(3) 0.37860(15) 0.57439(16) 0.0415 1.0000 Uani .
C68 C 0.9698(3) 0.49284(12) 0.69159(13) 0.0291 1.0000 Uani .
C69 C 0.8826(3) 0.53373(14) 0.64707(15) 0.0370 1.0000 Uani .
C70 C 0.7468(3) 0.55771(15) 0.66083(18) 0.0448 1.0000 Uani .
C71 C 0.6887(3) 0.53827(16) 0.72189(19) 0.0481 1.0000 Uani .
C72 C 0.7676(3) 0.49590(18) 0.76754(17) 0.0469 1.0000 Uani .
C73 C 0.9053(3) 0.47428(15) 0.75216(14) 0.0373 1.0000 Uani .
C74 C 1.1940(2) 0.54240(12) 0.63860(12) 0.0258 1.0000 Uani .
C75 C 1.3057(3) 0.53799(12) 0.59354(13) 0.0290 1.0000 Uani .
C76 C 1.3676(3) 0.59247(14) 0.56687(13) 0.0314 1.0000 Uani .
C77 C 1.3169(3) 0.65815(13) 0.58448(13) 0.0314 1.0000 Uani .
C78 C 1.2068(3) 0.66638(13) 0.62982(13) 0.0296 1.0000 Uani .
C79 C 1.1505(2) 0.60930(13) 0.65607(12) 0.0273 1.0000 Uani .
C80 C 1.4204(3) 0.30501(15) 0.58452(15) 0.0378 1.0000 Uani D
P1 P -0.11076(7) 0.72199(3) 0.85629(3) 0.0281 1.0000 Uani .
O1 O 0.04553(17) 0.82279(9) 0.78341(9) 0.0301 1.0000 Uani .
B1 B -0.1637(3) 0.94392(14) 0.74438(14) 0.0290 1.0000 Uani .
F10 F 0.0539(2) 0.97807(12) 0.82287(10) 0.0626 1.0000 Uani .
F9 F 0.0056(4) 1.04820(17) 0.92488(13) 0.1168 1.0000 Uani .
F8 F -0.2538(5) 1.09144(14) 0.97583(13) 0.1325 1.0000 Uani .
F6 F -0.4198(2) 0.98838(13) 0.81652(10) 0.0686 1.0000 Uani .
F7 F -0.4646(4) 1.05849(15) 0.92044(12) 0.1157 1.0000 Uani .
F1 F -0.3266(2) 0.89848(10) 0.65394(9) 0.0502 1.0000 Uani .
F2 F -0.4933(2) 0.97956(14) 0.56985(11) 0.0744 1.0000 Uani .
F3 F -0.5239(2) 1.12182(14) 0.55821(12) 0.0801 1.0000 Uani .
F5 F -0.2094(2) 1.10072(9) 0.71526(10) 0.0540 1.0000 Uani .
F4 F -0.3784(3) 1.18002(10) 0.63216(11) 0.0692 1.0000 Uani .
B2 B -0.2047(3) 0.72307(17) 0.77698(15) 0.0337 1.0000 Uani D
N1 N -0.1369(2) 0.76321(12) 0.71460(11) 0.0312 1.0000 Uani D
P2 P 1.07507(7) 0.26363(3) 0.59642(3) 0.0284 1.0000 Uani .
O2 O 1.19263(17) 0.31870(8) 0.70005(8) 0.0263 1.0000 Uani .
B3 B 1.1310(3) 0.47189(14) 0.66798(14) 0.0263 1.0000 Uani .
F15 F 0.9757(2) 0.43398(12) 0.80075(9) 0.0586 1.0000 Uani .
F14 F 0.7105(2) 0.47478(15) 0.82729(11) 0.0764 1.0000 Uani .
F13 F 0.55462(18) 0.55936(12) 0.73631(14) 0.0727 1.0000 Uani .
F11 F 0.93239(19) 0.55270(11) 0.58450(10) 0.0573 1.0000 Uani .
F12 F 0.6691(2) 0.59769(12) 0.61441(14) 0.0719 1.0000 Uani .
F20 F 1.04677(15) 0.62174(8) 0.70292(8) 0.0361 1.0000 Uani .
F19 F 1.15533(17) 0.72979(8) 0.64801(9) 0.0396 1.0000 Uani .
F18 F 1.37495(18) 0.71231(8) 0.55811(9) 0.0430 1.0000 Uani .
F16 F 1.36269(16) 0.47525(8) 0.57333(9) 0.0398 1.0000 Uani .
F17 F 1.47665(16) 0.58305(9) 0.52332(8) 0.0417 1.0000 Uani .
B4 B 1.2020(3) 0.30245(16) 0.52985(15) 0.0353 1.0000 Uani D
N2 N 1.2949(2) 0.34635(11) 0.55585(11) 0.0324 1.0000 Uani D
H402 H -0.1290 0.7747 0.6153 0.0581 1.0000 Uiso R
H403 H -0.2736 0.7653 0.6476 0.0576 1.0000 Uiso R
H401 H -0.1542 0.7008 0.6474 0.0573 1.0000 Uiso R
H801 H 1.4690 0.3362 0.6019 0.0566 1.0000 Uiso R
H802 H 1.3973 0.2706 0.6198 0.0567 1.0000 Uiso R
H803 H 1.4771 0.2818 0.5501 0.0568 1.0000 Uiso R
H1 H -0.2048 0.8905 0.7598 0.0261 1.0000 Uiso R
H31 H 1.1362 0.4413 0.6231 0.0249 1.0000 Uiso R
H412 H 1.2643 0.2557 0.5112 0.0340 1.0000 Uiso R
H411 H 1.1374 0.3340 0.4923 0.0386 1.0000 Uiso R
H212 H -0.3129 0.7472 0.7883 0.0453 1.0000 Uiso R
H111 H -0.0474(18) 0.7499(12) 0.7147(10) 0.0462 1.0000 Uiso D
H211 H -0.1917 0.6666 0.7723 0.0425 1.0000 Uiso R
H214 H 1.318(2) 0.3770(11) 0.5229(10) 0.0482 1.0000 Uiso D
H213 H 1.248(2) 0.3728(11) 0.5842(10) 0.0481 1.0000 Uiso D
H112 H -0.157(2) 0.8092(9) 0.7169(10) 0.0467 1.0000 Uiso D

loop_
_atom_site_aniso_label
_atom_site_aniso_U_11
_atom_site_aniso_U_22
_atom_site_aniso_U_33
_atom_site_aniso_U_23
_atom_site_aniso_U_13
_atom_site_aniso_U_12
C1 0.0289(12) 0.0283(12) 0.0325(13) -0.0034(10) -0.0049(10) -0.0005(10)
C2 0.0401(15) 0.0318(14) 0.0452(16) 0.0005(12) -0.0037(12) 0.0002(11)
C3 0.0415(16) 0.0359(15) 0.064(2) -0.0030(14) -0.0078(15) 0.0112(13)
C4 0.0279(14) 0.0459(17) 0.0577(19) -0.0066(14) -0.0058(13) 0.0078(12)
C5 0.0267(12) 0.0379(14) 0.0385(14) -0.0078(11) -0.0041(10) -0.0012(10)
C6 0.0258(12) 0.0283(12) 0.0319(12) -0.0047(10) -0.0077(10) 0.0012(9)
C7 0.0235(12) 0.0414(15) 0.0480(16) -0.0105(12) -0.0031(11) -0.0071(11)
C8 0.0418(17) 0.0560(19) 0.063(2) -0.0170(16) -0.0153(15) -0.0109(15)
C9 0.0258(13) 0.0552(19) 0.062(2) -0.0125(16) 0.0050(13) -0.0045(13)
C10 0.0264(12) 0.0344(13) 0.0387(14) -0.0102(11) -0.0025(10) -0.0080(10)
C11 0.0324(14) 0.0406(15) 0.0491(16) -0.0070(12) 0.0041(12) -0.0155(12)
C12 0.0435(16) 0.0362(14) 0.0397(15) -0.0037(11) 0.0027(12) -0.0161(12)
C13 0.0401(14) 0.0257(12) 0.0321(13) -0.0049(10) -0.0034(11) -0.0068(10)
C14 0.0305(12) 0.0256(11) 0.0283(12) -0.0054(9) -0.0028(9) -0.0048(9)
C15 0.0279(12) 0.0259(11) 0.0284(12) -0.0062(9) 0.0003(9) -0.0083(9)
C16 0.0399(15) 0.0306(13) 0.0384(14) -0.0005(11) -0.0009(11) -0.0065(11)
C17 0.112(3) 0.0440(19) 0.056(2) 0.0071(16) -0.024(2) -0.033(2)
C18 0.144(5) 0.052(2) 0.085(3) 0.022(2) -0.038(3) -0.049(3)
C19 0.087(3) 0.053(2) 0.073(3) 0.026(2) -0.003(2) -0.020(2)
C20 0.078(3) 0.050(2) 0.0455(19) 0.0094(15) 0.0093(17) -0.0041(18)
C21 0.067(2) 0.0383(16) 0.0377(16) 0.0010(12) 0.0073(14) -0.0059(15)
C22 0.0425(15) 0.0283(12) 0.0252(12) -0.0015(10) -0.0025(10) -0.0048(11)
C23 0.0445(16) 0.0386(15) 0.0318(13) -0.0055(11) 0.0006(12) 0.0006(12)
C24 0.068(2) 0.0423(17) 0.0337(15) -0.0042(13) 0.0103(14) 0.0048(15)
C25 0.107(3) 0.0313(15) 0.0280(14) -0.0062(12) 0.0118(17) -0.0093(17)
C26 0.094(3) 0.0432(17) 0.0303(15) -0.0069(13) -0.0045(16) -0.0272(18)
C27 0.0586(19) 0.0385(15) 0.0335(14) -0.0052(12) -0.0052(13) -0.0143(13)
C28 0.0319(13) 0.0317(13) 0.0301(12) -0.0003(10) 0.0018(10) 0.0020(10)
C29 0.0338(14) 0.0399(15) 0.0371(14) 0.0042(11) 0.0004(11) -0.0083(11)
C30 0.0397(16) 0.073(2) 0.0373(16) 0.0081(15) -0.0063(13) -0.0189(15)
C31 0.0399(16) 0.061(2) 0.0467(18) 0.0189(15) -0.0079(14) 0.0031(15)
C32 0.0532(19) 0.0380(16) 0.0452(17) 0.0083(13) 0.0001(14) 0.0110(14)
C33 0.0433(16) 0.0368(15) 0.0373(15) -0.0005(12) -0.0044(12) 0.0038(12)
C34 0.0549(17) 0.0247(12) 0.0287(13) -0.0022(10) 0.0031(12) 0.0035(11)
C35 0.071(2) 0.0382(16) 0.0343(15) 0.0044(12) 0.0078(15) 0.0185(15)
C36 0.125(4) 0.0430(19) 0.0370(18) 0.0030(15) 0.030(2) 0.033(2)
C37 0.189(6) 0.0363(19) 0.0345(19) -0.0151(15) 0.019(3) -0.004(3)
C38 0.152(5) 0.048(2) 0.0367(18) -0.0144(16) 0.000(2) -0.039(3)
C39 0.085(3) 0.0369(15) 0.0337(15) -0.0101(12) -0.0005(15) -0.0184(16)
C40 0.0393(15) 0.0477(16) 0.0295(13) -0.0098(12) -0.0040(11) -0.0042(12)
C41 0.0354(13) 0.0254(12) 0.0291(12) 0.0000(9) -0.0034(10) -0.0091(10)
C42 0.0575(18) 0.0287(13) 0.0379(15) 0.0003(11) -0.0115(13) -0.0165(12)
C43 0.078(2) 0.0253(13) 0.0442(17) 0.0076(12) -0.0136(16) -0.0173(14)
C44 0.0623(19) 0.0268(13) 0.0361(14) 0.0082(11) -0.0144(13) -0.0083(13)
C45 0.0385(14) 0.0261(12) 0.0278(12) 0.0021(9) -0.0025(10) -0.0061(10)
C46 0.0326(12) 0.0222(11) 0.0264(11) 0.0001(9) 0.0008(9) -0.0061(9)
C47 0.0389(14) 0.0275(12) 0.0265(12) 0.0004(9) -0.0064(10) -0.0023(10)
C48 0.077(2) 0.0414(16) 0.0257(13) 0.0018(11) -0.0035(14) -0.0176(15)
C49 0.0426(16) 0.0363(15) 0.0565(19) -0.0070(13) -0.0121(14) 0.0026(12)
C50 0.0298(12) 0.0275(12) 0.0266(11) -0.0024(9) -0.0005(9) -0.0049(9)
C51 0.0395(14) 0.0339(13) 0.0317(13) -0.0026(10) -0.0107(11) -0.0048(11)
C52 0.0461(16) 0.0355(14) 0.0373(14) -0.0071(11) -0.0116(12) -0.0103(12)
C53 0.0390(14) 0.0245(12) 0.0343(13) -0.0057(10) -0.0030(11) -0.0069(10)
C54 0.0276(12) 0.0235(11) 0.0271(11) -0.0021(9) 0.0021(9) -0.0036(9)
C55 0.0270(11) 0.0249(11) 0.0242(11) -0.0041(9) -0.0002(9) -0.0040(9)
C56 0.0454(15) 0.0285(12) 0.0294(13) 0.0009(10) -0.0055(11) -0.0111(11)
C57 0.0561(18) 0.0331(14) 0.0409(15) -0.0066(12) 0.0006(13) -0.0111(13)
C58 0.083(3) 0.0389(16) 0.0402(16) -0.0140(13) 0.0066(16) -0.0178(16)
C59 0.098(3) 0.0469(19) 0.0453(19) -0.0120(15) -0.0132(19) -0.0272(19)
C60 0.066(2) 0.0498(19) 0.064(2) -0.0093(16) -0.0238(18) -0.0240(17)
C61 0.0516(18) 0.0364(15) 0.0490(17) -0.0076(13) -0.0123(14) -0.0131(13)
C62 0.0321(13) 0.0300(12) 0.0371(14) -0.0083(10) -0.0052(10) -0.0082(10)
C63 0.0402(16) 0.0453(17) 0.0503(18) -0.0061(14) 0.0046(13) -0.0076(13)
C64 0.0418(18) 0.063(2) 0.071(2) -0.0237(19) 0.0111(16) -0.0144(16)
C65 0.0352(16) 0.0519(19) 0.082(3) -0.0328(18) -0.0130(16) -0.0016(14)
C66 0.0492(18) 0.0429(17) 0.067(2) -0.0198(16) -0.0235(17) 0.0056(14)
C67 0.0482(17) 0.0343(14) 0.0427(16) -0.0074(12) -0.0123(13) -0.0030(12)
C68 0.0303(12) 0.0214(11) 0.0361(13) -0.0060(9) 0.0012(10) -0.0060(9)
C69 0.0281(13) 0.0305(13) 0.0508(16) 0.0004(12) -0.0019(11) -0.0062(10)
C70 0.0285(13) 0.0290(13) 0.077(2) -0.0055(14) -0.0082(14) -0.0040(11)
C71 0.0256(13) 0.0419(16) 0.082(2) -0.0306(16) 0.0082(14) -0.0076(12)
C72 0.0385(16) 0.0579(19) 0.0511(18) -0.0242(15) 0.0161(13) -0.0220(14)
C73 0.0339(14) 0.0420(15) 0.0373(14) -0.0082(12) 0.0055(11) -0.0120(12)
C74 0.0243(11) 0.0234(11) 0.0279(12) -0.0026(9) 0.0000(9) -0.0016(9)
C75 0.0296(12) 0.0234(11) 0.0322(12) -0.0068(9) 0.0032(10) -0.0013(9)
C76 0.0287(12) 0.0338(13) 0.0318(13) -0.0085(10) 0.0081(10) -0.0080(10)
C77 0.0348(13) 0.0273(12) 0.0325(13) -0.0022(10) 0.0038(10) -0.0113(10)
C78 0.0298(12) 0.0237(11) 0.0343(13) -0.0070(10) 0.0029(10) -0.0029(9)
C79 0.0251(11) 0.0264(11) 0.0291(12) -0.0053(9) 0.0058(9) -0.0045(9)
C80 0.0318(13) 0.0371(14) 0.0425(15) -0.0032(12) 0.0028(11) -0.0061(11)
P1 0.0292(3) 0.0268(3) 0.0277(3) -0.0038(2) -0.0017(2) -0.0040(2)
O1 0.0238(8) 0.0286(9) 0.0348(9) 0.0021(7) -0.0020(7) -0.0017(7)
B1 0.0298(14) 0.0246(13) 0.0289(13) -0.0041(10) -0.0002(11) 0.0031(10)
F10 0.0716(14) 0.0816(15) 0.0495(11) -0.0213(10) -0.0047(10) -0.0404(12)
F9 0.212(4) 0.113(2) 0.0606(15) -0.0362(16) -0.0142(19) -0.095(3)
F8 0.282(5) 0.0579(15) 0.0494(14) -0.0335(12) 0.030(2) -0.015(2)
F6 0.0469(11) 0.0900(16) 0.0459(11) 0.0068(11) 0.0102(9) 0.0240(11)
F7 0.148(3) 0.0892(19) 0.0553(14) 0.0065(13) 0.0440(16) 0.0697(19)
F1 0.0615(12) 0.0475(10) 0.0474(10) 0.0041(8) -0.0155(9) -0.0250(9)
F2 0.0719(14) 0.1075(19) 0.0514(12) 0.0226(12) -0.0295(11) -0.0453(14)
F3 0.0634(14) 0.0915(17) 0.0678(15) 0.0327(13) -0.0246(11) 0.0063(12)
F5 0.0798(14) 0.0297(9) 0.0508(11) -0.0059(8) -0.0130(10) -0.0015(9)
F4 0.0878(16) 0.0377(10) 0.0642(13) 0.0077(9) -0.0060(11) 0.0203(10)
B2 0.0294(14) 0.0431(16) 0.0306(14) -0.0096(12) -0.0009(11) -0.0086(12)
N1 0.0303(11) 0.0323(11) 0.0304(11) -0.0077(9) -0.0038(9) -0.0015(9)
P2 0.0338(3) 0.0244(3) 0.0277(3) -0.0017(2) -0.0044(2) -0.0071(2)
O2 0.0328(9) 0.0198(8) 0.0262(8) 0.0002(6) -0.0044(7) -0.0056(6)
B3 0.0280(13) 0.0214(12) 0.0278(13) -0.0036(10) 0.0019(10) -0.0023(10)
F15 0.0469(11) 0.0885(15) 0.0360(9) 0.0095(9) 0.0043(8) -0.0181(10)
F14 0.0545(13) 0.126(2) 0.0557(13) -0.0264(13) 0.0296(10) -0.0381(13)
F13 0.0263(9) 0.0691(14) 0.127(2) -0.0428(14) 0.0146(11) -0.0080(9)
F11 0.0406(10) 0.0644(12) 0.0574(12) 0.0265(10) -0.0096(8) -0.0090(9)
F12 0.0342(10) 0.0588(13) 0.114(2) 0.0153(12) -0.0217(11) -0.0003(9)
F20 0.0341(8) 0.0285(7) 0.0440(9) -0.0115(6) 0.0167(7) -0.0065(6)
F19 0.0416(9) 0.0232(7) 0.0528(10) -0.0117(7) 0.0114(7) -0.0056(6)
F18 0.0509(10) 0.0338(8) 0.0470(9) -0.0075(7) 0.0150(8) -0.0215(7)
F16 0.0373(8) 0.0273(7) 0.0530(10) -0.0145(7) 0.0164(7) -0.0050(6)
F17 0.0380(9) 0.0422(9) 0.0466(9) -0.0170(7) 0.0210(7) -0.0153(7)
B4 0.0422(17) 0.0336(15) 0.0293(14) -0.0001(11) 0.0000(12) -0.0090(13)
N2 0.0355(12) 0.0227(10) 0.0370(12) -0.0036(9) 0.0063(9) -0.0052(9)

loop_
_atom_type_symbol
_atom_type_scat_dispersion_real
_atom_type_scat_dispersion_imag
_atom_type_scat_Cromer_Mann_a1
_atom_type_scat_Cromer_Mann_b1
_atom_type_scat_Cromer_Mann_a2
_atom_type_scat_Cromer_Mann_b2
_atom_type_scat_Cromer_Mann_a3
_atom_type_scat_Cromer_Mann_b3
_atom_type_scat_Cromer_Mann_a4
_atom_type_scat_Cromer_Mann_b4
_atom_type_scat_Cromer_Mann_c
_atom_type_scat_source
C 0.0033 0.0016 2.3100 20.8439 1.0200 10.2075 1.5886 0.5687 0.8650 51.6512 0.2156 'International Tables Vol C 4.2.6.8 and 6.1.1.4'
H 0.0000 0.0000 0.4930 10.5109 0.3229 26.1257 0.1402 3.1424 0.0408 57.7998 0.0030 'International Tables Vol C 4.2.6.8 and 6.1.1.4'
O 0.0106 0.0060 3.0485 13.2771 2.2868 5.7011 1.5463 0.3239 0.8670 32.9089 0.2508 'International Tables Vol C 4.2.6.8 and 6.1.1.4'
B 0.0013 0.0007 2.0545 23.2185 1.3326 1.0210 1.0979 60.3498 0.7068 0.1403 -0.1932 'International Tables Vol C 4.2.6.8 and 6.1.1.4'
N 0.0061 0.0033 12.2126 0.0057 3.1322 9.8933 2.0125 28.9975 1.1663 0.5826 -11.5290 'International Tables Vol C 4.2.6.8 and 6.1.1.4'
P 0.1023 0.0942 6.4345 1.9067 4.1791 27.1570 1.7800 0.5260 1.4908 68.1645 1.1149 'International Tables Vol C 4.2.6.8 and 6.1.1.4'
F 0.0171 0.0103 3.5392 10.2825 2.6412 4.2944 1.5170 0.2615 1.0243 26.1476 0.2776 'International Tables Vol C 4.2.6.8 and 6.1.1.4'

loop_
_geom_angle_atom_site_label_1
_geom_angle_atom_site_label_2
_geom_angle_atom_site_label_3
_geom_angle
_geom_angle_publ_flag
C2 C1 C6 119.0(2) yes
C2 C1 P1 120.4(2) yes
C6 C1 P1 120.50(18) yes
C1 C2 H2 119.7 no
C1 C2 C3 120.3(3) yes
H2 C2 C3 120.0 no
H3 C3 C2 119.4 no
H3 C3 C4 120.8 no
C2 C3 C4 119.9(3) yes
H4 C4 C3 119.1 no
H4 C4 C5 118.9 no
C3 C4 C5 122.0(3) yes
C4 C5 C6 117.6(3) yes
C4 C5 C7 121.8(3) yes
C6 C5 C7 120.5(2) yes
C1 C6 C5 121.2(2) yes
C1 C6 O1 115.9(2) yes
C5 C6 O1 122.9(2) yes
C5 C7 C8 108.1(3) yes
C5 C7 C9 110.4(2) yes
C8 C7 C9 109.8(2) yes
C5 C7 C10 110.3(2) yes
C8 C7 C10 107.8(2) yes
C9 C7 C10 110.5(3) yes
C7 C8 H83 108.4 no
C7 C8 H81 108.9 no
H83 C8 H81 110.0 no
C7 C8 H82 109.7 no
H83 C8 H82 109.9 no
H81 C8 H82 109.9 no
C7 C9 H92 109.0 no
C7 C9 H93 109.1 no
H92 C9 H93 110.2 no
C7 C9 H91 110.4 no
H92 C9 H91 109.4 no
H93 C9 H91 108.6 no
C7 C10 C11 120.5(2) yes
C7 C10 C15 122.2(2) yes
C11 C10 C15 117.0(2) yes
H11 C11 C10 119.3 no
H11 C11 C12 119.4 no
C10 C11 C12 121.3(3) yes
H12 C12 C11 120.5 no
H12 C12 C13 119.9 no
C11 C12 C13 119.6(3) yes
C12 C13 H13 118.8 no
C12 C13 C14 122.7(3) yes
H13 C13 C14 118.6 no
C13 C14 C15 114.6(2) yes
C13 C14 B1 120.7(2) yes
C15 C14 B1 124.6(2) yes
C14 C15 C10 124.7(2) yes
C14 C15 O1 115.2(2) yes
C10 C15 O1 120.0(2) yes
C17 C16 C21 118.2(3) yes
C17 C16 P1 121.8(2) yes
C21 C16 P1 119.9(2) yes
H17 C17 C16 119.7 no
H17 C17 C18 120.0 no
C16 C17 C18 120.4(4) yes
C17 C18 H18 120.5 no
C17 C18 C19 120.3(4) yes
H18 C18 C19 119.2 no
H19 C19 C18 118.7 no
H19 C19 C20 121.2 no
C18 C19 C20 120.2(4) yes
H20 C20 C19 120.8 no
H20 C20 C21 119.0 no
C19 C20 C21 120.2(4) yes
C16 C21 H21 119.2 no
C16 C21 C20 120.7(3) yes
H21 C21 C20 120.0 no
C23 C22 C27 119.6(3) yes
C23 C22 P1 118.8(2) yes
C27 C22 P1 121.1(2) yes
H23 C23 C22 119.8 no
H23 C23 C24 119.8 no
C22 C23 C24 120.4(3) yes
H24 C24 C23 119.9 no
H24 C24 C25 120.1 no
C23 C24 C25 120.1(3) yes
H25 C25 C24 119.8 no
H25 C25 C26 119.7 no
C24 C25 C26 120.4(3) yes
H26 C26 C25 121.3 no
H26 C26 C27 118.5 no
C25 C26 C27 120.3(3) yes
H27 C27 C22 120.2 no
H27 C27 C26 120.5 no
C22 C27 C26 119.3(3) yes
C29 C28 C33 113.9(3) yes
C29 C28 B1 122.2(2) yes
C33 C28 B1 124.0(3) yes
C28 C29 C30 124.1(3) yes
C28 C29 F1 120.1(2) yes
C30 C29 F1 115.8(3) yes
C29 C30 C31 119.2(3) yes
C29 C30 F2 120.1(3) yes
C31 C30 F2 120.7(3) yes
C30 C31 C32 119.7(3) yes
C30 C31 F3 120.5(4) yes
C32 C31 F3 119.8(3) yes
C31 C32 C33 119.3(3) yes
C31 C32 F4 120.2(3) yes
C33 C32 F4 120.5(3) yes
C28 C33 C32 123.9(3) yes
C28 C33 F5 120.7(2) yes
C32 C33 F5 115.4(3) yes
C35 C34 C39 114.0(3) yes
C35 C34 B1 119.4(3) yes
C39 C34 B1 126.5(3) yes
C34 C35 C36 123.5(4) yes
C34 C35 F6 120.0(3) yes
C36 C35 F6 116.5(4) yes
C35 C36 C37 120.1(4) yes
C35 C36 F7 119.7(5) yes
C37 C36 F7 120.1(4) yes
C36 C37 C38 118.9(3) yes
C36 C37 F8 120.4(6) yes
C38 C37 F8 120.6(6) yes
C37 C38 C39 119.7(5) yes
C37 C38 F9 120.5(4) yes
C39 C38 F9 119.7(5) yes
C38 C39 C34 123.8(4) yes
C38 C39 F10 114.7(4) yes
C34 C39 F10 121.5(3) yes
N1 C40 H402 108.1 no
N1 C40 H403 110.2 no
H402 C40 H403 110.4 no
N1 C40 H401 108.7 no
H402 C40 H401 109.7 no
H403 C40 H401 109.7 no
C42 C41 C46 118.8(2) yes
C42 C41 P2 119.8(2) yes
C46 C41 P2 121.17(18) yes
C41 C42 H42 119.1 no
C41 C42 C43 120.3(3) yes
H42 C42 C43 120.5 no
H43 C43 C42 121.1 no
H43 C43 C44 119.2 no
C42 C43 C44 119.8(3) yes
H44 C44 C43 118.8 no
H44 C44 C45 119.3 no
C43 C44 C45 121.8(3) yes
C44 C45 C46 117.7(2) yes
C44 C45 C47 119.9(2) yes
C46 C45 C47 122.3(2) yes
C41 C46 C45 121.2(2) yes
C41 C46 O2 115.6(2) yes
C45 C46 O2 123.2(2) yes
C45 C47 C48 109.7(2) yes
C45 C47 C49 108.6(2) yes
C48 C47 C49 109.6(2) yes
C45 C47 C50 110.3(2) yes
C48 C47 C50 109.5(2) yes
C49 C47 C50 109.2(2) yes
C47 C48 H483 110.0 no
C47 C48 H482 109.5 no
H483 C48 H482 109.2 no
C47 C48 H481 110.3 no
H483 C48 H481 109.1 no
H482 C48 H481 108.6 no
C47 C49 H491 109.5 no
C47 C49 H492 110.6 no
H491 C49 H492 108.3 no
C47 C49 H493 109.5 no
H491 C49 H493 109.6 no
H492 C49 H493 109.3 no
C47 C50 C51 118.6(2) yes
C47 C50 C55 123.8(2) yes
C51 C50 C55 117.6(2) yes
C50 C51 H51 119.1 no
C50 C51 C52 121.1(2) yes
H51 C51 C52 119.8 no
H52 C52 C51 119.9 no
H52 C52 C53 121.1 no
C51 C52 C53 119.0(2) yes
H53 C53 C52 118.7 no
H53 C53 C54 118.2 no
C52 C53 C54 123.1(2) yes
C53 C54 C55 115.2(2) yes
C53 C54 B3 119.4(2) yes
C55 C54 B3 125.4(2) yes
C54 C55 C50 124.0(2) yes
C54 C55 O2 115.3(2) yes
C50 C55 O2 120.7(2) yes
C57 C56 C61 119.3(3) yes
C57 C56 P2 119.2(2) yes
C61 C56 P2 121.4(2) yes
C56 C57 H57 119.0 no
C56 C57 C58 120.0(3) yes
H57 C57 C58 121.0 no
H58 C58 C57 120.0 no
H58 C58 C59 119.9 no
C57 C58 C59 120.1(3) yes
H59 C59 C58 119.3 no
H59 C59 C60 120.2 no
C58 C59 C60 120.5(3) yes
C59 C60 H60 121.2 no
C59 C60 C61 120.1(3) yes
H60 C60 C61 118.7 no
C56 C61 C60 120.0(3) yes
C56 C61 H61 120.5 no
C60 C61 H61 119.4 no
C63 C62 C67 119.9(3) yes
C63 C62 P2 119.4(2) yes
C67 C62 P2 120.4(2) yes
C62 C63 H63 119.2 no
C62 C63 C64 119.8(3) yes
H63 C63 C64 121.0 no
H64 C64 C63 119.3 no
H64 C64 C65 120.4 no
C63 C64 C65 120.2(3) yes
H65 C65 C64 119.9 no
H65 C65 C66 119.9 no
C64 C65 C66 120.2(3) yes
H66 C66 C65 119.9 no
H66 C66 C67 119.7 no
C65 C66 C67 120.4(3) yes
C66 C67 H67 120.5 no
C66 C67 C62 119.5(3) yes
H67 C67 C62 120.0 no
C69 C68 C73 113.3(2) yes
C69 C68 B3 118.8(2) yes
C73 C68 B3 127.9(2) yes
C68 C69 C70 125.1(3) yes
C68 C69 F11 119.1(2) yes
C70 C69 F11 115.8(3) yes
C69 C70 C71 118.9(3) yes
C69 C70 F12 121.3(3) yes
C71 C70 F12 119.7(3) yes
C70 C71 C72 119.1(3) yes
C70 C71 F13 120.4(3) yes
C72 C71 F13 120.5(3) yes
C71 C72 C73 120.1(3) yes
C71 C72 F14 119.6(3) yes
C73 C72 F14 120.3(3) yes
C72 C73 C68 123.4(3) yes
C72 C73 F15 116.0(3) yes
C68 C73 F15 120.7(2) yes
C75 C74 C79 112.4(2) yes
C75 C74 B3 120.3(2) yes
C79 C74 B3 127.2(2) yes
C74 C75 C76 125.3(2) yes
C74 C75 F16 119.3(2) yes
C76 C75 F16 115.4(2) yes
C75 C76 C77 119.5(2) yes
C75 C76 F17 121.1(2) yes
C77 C76 F17 119.4(2) yes
C76 C77 C78 118.4(2) yes
C76 C77 F18 120.4(2) yes
C78 C77 F18 121.2(2) yes
C77 C78 C79 119.5(2) yes
C77 C78 F19 119.7(2) yes
C79 C78 F19 120.8(2) yes
C74 C79 C78 124.8(2) yes
C74 C79 F20 120.0(2) yes
C78 C79 F20 115.2(2) yes
N2 C80 H801 109.6 no
N2 C80 H802 109.8 no
H801 C80 H802 109.4 no
N2 C80 H803 108.6 no
H801 C80 H803 110.0 no
H802 C80 H803 109.5 no
C16 P1 C1 105.89(13) yes
C16 P1 C22 103.18(13) yes
C1 P1 C22 108.58(13) yes
C16 P1 B2 110.06(14) yes
C1 P1 B2 111.13(12) yes
C22 P1 B2 117.18(13) yes
C15 O1 C6 119.23(19) yes
C28 B1 C34 107.8(2) yes
C28 B1 C14 110.0(2) yes
C34 B1 C14 113.2(2) yes
C28 B1 H1 108.8 no
C34 B1 H1 105.7 no
C14 B1 H1 111.0 no
P1 B2 N1 111.35(18) yes
P1 B2 H212 106.4 no
N1 B2 H212 112.9 no
P1 B2 H211 102.4 no
N1 B2 H211 111.1 no
H212 B2 H211 112.2 no
C40 N1 B2 114.0(2) yes
C40 N1 H111 107.7(14) no
B2 N1 H111 108.7(14) no
C40 N1 H112 108.9(14) no
B2 N1 H112 109.9(13) no
H111 N1 H112 107.5(16) no
C56 P2 C41 106.49(12) yes
C56 P2 C62 105.31(13) yes
C41 P2 C62 108.02(12) yes
C56 P2 B4 101.48(13) yes
C41 P2 B4 117.50(13) yes
C62 P2 B4 116.62(13) yes
C55 O2 C46 119.47(18) yes
C74 B3 C68 110.85(19) yes
C74 B3 C54 107.1(2) yes
C68 B3 C54 116.2(2) yes
C74 B3 H31 105.2 no
C68 B3 H31 105.9 no
C54 B3 H31 110.9 no
P2 B4 N2 115.63(19) yes
P2 B4 H412 103.0 no
N2 B4 H412 110.2 no
P2 B4 H411 104.4 no
N2 B4 H411 111.6 no
H412 B4 H411 111.6 no
C80 N2 B4 115.2(2) yes
C80 N2 H214 108.6(14) no
B4 N2 H214 108.7(14) no
C80 N2 H213 110.2(14) no
B4 N2 H213 110.2(14) no
H214 N2 H213 103.1(16) no

loop_
_geom_bond_atom_site_label_1
_geom_bond_atom_site_label_2
_geom_bond_distance
_geom_bond_publ_flag
H63 C63 0.931 no
H64 C64 0.956 no
H65 C65 0.940 no
H66 C66 0.946 no
H67 C67 0.939 no
H57 C57 0.947 no
H58 C58 0.944 no
H59 C59 0.926 no
H60 C60 0.925 no
H61 C61 0.938 no
H51 C51 0.936 no
H52 C52 0.948 no
H53 C53 0.949 no
H491 C49 0.975 no
H492 C49 0.975 no
H493 C49 0.972 no
H481 C48 0.960 no
H482 C48 0.969 no
H483 C48 0.972 no
H42 C42 0.940 no
H43 C43 0.944 no
H44 C44 0.946 no
H23 C23 0.941 no
H24 C24 0.938 no
H25 C25 0.937 no
H26 C26 0.948 no
H27 C27 0.950 no
H17 C17 0.939 no
H18 C18 0.941 no
H19 C19 0.944 no
H20 C20 0.944 no
H21 C21 0.945 no
H11 C11 0.943 no
H12 C12 0.947 no
H13 C13 0.941 no
H91 C9 0.964 no
H92 C9 0.977 no
H93 C9 0.973 no
H82 C8 0.982 no
H81 C8 0.983 no
H83 C8 0.986 no
H2 C2 0.938 no
H3 C3 0.945 no
H4 C4 0.937 no
C1 C2 1.395(4) yes
C1 C6 1.402(4) yes
C1 P1 1.806(3) yes
C2 C3 1.375(4) yes
C3 C4 1.382(5) yes
C4 C5 1.388(4) yes
C5 C6 1.397(4) yes
C5 C7 1.514(4) yes
C6 O1 1.372(3) yes
C7 C8 1.543(4) yes
C7 C9 1.535(4) yes
C7 C10 1.521(4) yes
C10 C11 1.392(4) yes
C10 C15 1.394(3) yes
C11 C12 1.371(4) yes
C12 C13 1.392(4) yes
C13 C14 1.403(4) yes
C14 C15 1.402(3) yes
C14 B1 1.623(4) yes
C15 O1 1.413(3) yes
C16 C17 1.379(5) yes
C16 C21 1.396(4) yes
C16 P1 1.812(3) yes
C17 C18 1.396(5) yes
C18 C19 1.365(7) yes
C19 C20 1.365(6) yes
C20 C21 1.380(4) yes
C22 C23 1.382(4) yes
C22 C27 1.393(4) yes
C22 P1 1.799(3) yes
C23 C24 1.385(4) yes
C24 C25 1.366(6) yes
C25 C26 1.376(6) yes
C26 C27 1.393(4) yes
C28 C29 1.374(4) yes
C28 C33 1.397(4) yes
C28 B1 1.644(4) yes
C29 C30 1.394(4) yes
C29 F1 1.359(3) yes
C30 C31 1.366(5) yes
C30 F2 1.345(4) yes
C31 C32 1.369(5) yes
C31 F3 1.352(3) yes
C32 C33 1.382(4) yes
C32 F4 1.350(4) yes
C33 F5 1.354(4) yes
C34 C35 1.390(4) yes
C34 C39 1.387(5) yes
C34 B1 1.643(4) yes
C35 C36 1.380(5) yes
C35 F6 1.359(5) yes
C36 C37 1.374(8) yes
C36 F7 1.356(5) yes
C37 C38 1.367(8) yes
C37 F8 1.347(4) yes
C38 C39 1.389(5) yes
C38 F9 1.347(6) yes
C39 F10 1.354(4) yes
C40 N1 1.494(3) yes
C40 H402 0.961 no
C40 H403 0.958 no
C40 H401 0.958 no
C41 C42 1.396(4) yes
C41 C46 1.407(4) yes
C41 P2 1.809(3) yes
C42 C43 1.386(4) yes
C43 C44 1.372(4) yes
C44 C45 1.403(4) yes
C45 C46 1.389(3) yes
C45 C47 1.515(4) yes
C46 O2 1.377(3) yes
C47 C48 1.534(4) yes
C47 C49 1.547(4) yes
C47 C50 1.520(3) yes
C50 C51 1.395(4) yes
C50 C55 1.392(3) yes
C51 C52 1.384(4) yes
C52 C53 1.391(4) yes
C53 C54 1.397(4) yes
C54 C55 1.405(3) yes
C54 B3 1.628(4) yes
C55 O2 1.409(3) yes
C56 C57 1.398(4) yes
C56 C61 1.391(4) yes
C56 P2 1.817(3) yes
C57 C58 1.388(4) yes
C58 C59 1.374(6) yes
C59 C60 1.378(6) yes
C60 C61 1.389(4) yes
C62 C63 1.393(4) yes
C62 C67 1.387(4) yes
C62 P2 1.807(3) yes
C63 C64 1.389(5) yes
C64 C65 1.380(6) yes
C65 C66 1.374(6) yes
C66 C67 1.396(4) yes
C68 C69 1.387(4) yes
C68 C73 1.381(4) yes
C68 B3 1.639(4) yes
C69 C70 1.373(4) yes
C69 F11 1.361(3) yes
C70 C71 1.367(5) yes
C70 F12 1.353(4) yes
C71 C72 1.367(5) yes
C71 F13 1.350(3) yes
C72 C73 1.389(4) yes
C72 F14 1.349(4) yes
C73 F15 1.349(4) yes
C74 C75 1.382(3) yes
C74 C79 1.391(3) yes
C74 B3 1.656(4) yes
C75 C76 1.371(4) yes
C75 F16 1.359(3) yes
C76 C77 1.379(4) yes
C76 F17 1.347(3) yes
C77 C78 1.376(4) yes
C77 F18 1.342(3) yes
C78 C79 1.380(3) yes
C78 F19 1.345(3) yes
C79 F20 1.358(3) yes
C80 N2 1.488(4) yes
C80 H801 0.983 no
C80 H802 0.964 no
C80 H803 0.970 no
P1 B2 1.960(3) yes
B1 H1 1.199 no
B2 N1 1.578(4) yes
B2 H212 1.116 no
B2 H211 1.113 no
N1 H111 0.889(18) no
N1 H112 0.896(18) no
P2 B4 1.960(3) yes
B3 H31 1.164 no
B4 N2 1.573(4) yes
B4 H412 1.102 no
B4 H411 1.098 no
N2 H214 0.887(18) no
N2 H213 0.877(18) no

loop_
_platon_squeeze_void_nr
_platon_squeeze_void_average_x
_platon_squeeze_void_average_y
_platon_squeeze_void_average_z
_platon_squeeze_void_volume
_platon_squeeze_void_count_electrons
_platon_squeeze_void_content
1 -0.500 0.500 1.000 441 28 ' '
2 0.318 -0.022 0.888 20 1 ' '
3 0.682 0.021 0.112 20 1 ' '
